data_9007949
loop_
_publ_author_name
'Zid, M. F.'
'Driss, A.'
'Jouini, T.'

_publ_section_title
;
 K2MoO2P2O7
;
_journal_name_full 'Acta Crystallographica, Section E'
_journal_page_first i65
_journal_page_last i67
_journal_paper_doi 10.1107/S1600536803007001
_journal_volume 59
_journal_year 2003
_chemical_formula_structural K2MoO2P2O7
_chemical_formula_sum 'K2 Mo O9 P2'
_space_group_IT_number 15
_symmetry_space_group_name_Hall '-C 2yc'
_symmetry_space_group_name_H-M 'C 1 2/c 1'
_cell_angle_alpha 90
_cell_angle_beta 98.440
_cell_angle_gamma 90
_cell_length_a 13.7780
_cell_length_b 8.0216
_cell_length_c 15.5950
_cell_formula_units_Z 8
_cell_volume 1704.918
_exptl_crystal_density_diffrn 2.961
_cod_original_formula_sum 'K2 Mo P2 O9'
_cod_database_code 9007949

loop_
_symmetry_equiv_pos_as_xyz
x,y,z
1/2+x,1/2+y,z
x,-y,1/2+z
1/2+x,1/2-y,1/2+z
-x,y,1/2-z
1/2-x,1/2+y,1/2-z
-x,-y,-z
1/2-x,1/2-y,-z

loop_
_atom_site_aniso_label
_atom_site_aniso_U_11
_atom_site_aniso_U_22
_atom_site_aniso_U_33
_atom_site_aniso_U_12
_atom_site_aniso_U_13
_atom_site_aniso_U_23
K1 0.01770 0.02650 0.01920 0.00380 0.00120 -0.00340
K2 0.02460 0.02140 0.02530 0.00260 0.00250 0.00100
Mo 0.01080 0.01220 0.00960 0.00190 0.00110 0.00140
P1 0.01150 0.01340 0.01010 -0.00070 0.00200 0.00110
P2 0.01220 0.01170 0.00970 0.00180 0.00150 0.00060
O1 0.01200 0.02000 0.01900 0.00100 0.00100 -0.00200
O2 0.01300 0.01300 0.01700 -0.00200 0.00400 0.00100
O3 0.02300 0.01800 0.01700 0.00300 -0.00300 -0.00500
O4 0.01600 0.01300 0.01900 0.00300 0.00500 0.00300
O5 0.02000 0.01200 0.01200 0.00400 0.00000 0.00200
O6 0.01300 0.02100 0.01800 0.00400 0.00400 0.01100
O7 0.02500 0.01800 0.01100 0.00200 0.00300 -0.00100
O8 0.01400 0.02900 0.02300 -0.00100 0.00500 0.00400
O9 0.02800 0.01500 0.01600 0.00600 0.00000 0.00400

loop_
_atom_site_label
_atom_site_fract_x
_atom_site_fract_y
_atom_site_fract_z
_atom_site_U_iso_or_equiv
K1 0.14457 0.16340 0.23762 0.02130
K2 0.14160 0.91430 0.47828 0.02390
Mo -0.11455 0.64360 0.36439 0.01090
P1 0.12930 0.58080 0.34432 0.01160
P2 0.03780 0.30070 0.42395 0.01120
O1 0.22300 0.66690 0.37850 0.01710
O2 0.03730 0.67900 0.35520 0.01410
O3 0.02700 0.14760 0.36890 0.02000
O4 -0.05340 0.40960 0.41740 0.01580
O5 0.07240 0.24880 0.51930 0.01490
O6 0.12790 0.41020 0.39880 0.01720
O7 0.12390 0.51590 0.24950 0.01780
O8 -0.22450 0.57290 0.38820 0.02160
O9 -0.14620 0.82790 0.31350 0.01960

_cod_duplicate_entry 2201962
